data_7219797
loop_
_publ_author_name
'Kaur, Gurpreet'
'Choudhury, Angshuman Roy'

_publ_section_title
;
 A comprehensive understanding of the synthons involving C--H&#x22EF;F--C
 hydrogen bond(s) from structural and computational analyses
;
_journal_issue 15
_journal_name_full CrystEngComm
_journal_page_first 2949
_journal_paper_doi 10.1039/C5CE00215J
_journal_volume 17
_journal_year 2015
_chemical_formula_moiety 'C13 H7 F4 N'
_chemical_formula_sum 'C13 H7 F4 N'
_chemical_formula_weight 253.2
_space_group_IT_number 2
_symmetry_cell_setting triclinic
_symmetry_Int_Tables_number 2
_symmetry_space_group_name_Hall '-P 1'
_symmetry_space_group_name_H-M 'P -1'
_atom_sites_solution_hydrogens geom
_atom_sites_solution_primary direct
_audit_creation_date 2015-01-29T10:46:12-00:00
_audit_creation_method 'WinGX routine CIF_UPDATE'
_audit_update_record
;
2015-01-29 deposited with the CCDC.
2015-03-09 downloaded from the CCDC.
;
_cell_angle_alpha 79.604(6)
_cell_angle_beta 83.948(6)
_cell_angle_gamma 69.737(6)
_cell_formula_units_Z 2
_cell_length_a 6.8244(6)
_cell_length_b 7.6412(7)
_cell_length_c 10.8203(10)
_cell_measurement_reflns_used 2480
_cell_measurement_temperature 100
_cell_measurement_theta_max 30.05
_cell_measurement_theta_min 2.88
_cell_volume 520.07(8)
_computing_data_reduction 'SAINT v7.68A (Bruker, 2009)'
_computing_molecular_graphics 'Olex2 (Dolomanov et al., 2009)'
_computing_publication_material 'Olex2 (Dolomanov et al., 2009)'
_computing_structure_refinement 'ShelXL (Sheldrick, 2008)'
_computing_structure_solution 'ShelXT (Sheldrick, 2015)'
_diffrn_ambient_temperature 100
_diffrn_measured_fraction_theta_full 0.995
_diffrn_measured_fraction_theta_max 0.995
_diffrn_measurement_device_type 'Bruker APEX-II CCD'
_diffrn_measurement_method '\f and \w scans'
_diffrn_radiation_monochromator graphite
_diffrn_radiation_type MoK\a
_diffrn_radiation_wavelength 0.71073
_diffrn_reflns_av_R_equivalents 0.016
_diffrn_reflns_Laue_measured_fraction_full 0.995
_diffrn_reflns_Laue_measured_fraction_max 0.995
_diffrn_reflns_limit_h_max 8
_diffrn_reflns_limit_h_min -7
_diffrn_reflns_limit_k_max 9
_diffrn_reflns_limit_k_min -9
_diffrn_reflns_limit_l_max 12
_diffrn_reflns_limit_l_min -12
_diffrn_reflns_number 3815
_diffrn_reflns_point_group_measured_fraction_full 0.995
_diffrn_reflns_point_group_measured_fraction_max 0.995
_diffrn_reflns_theta_full 25.026
_diffrn_reflns_theta_max 25.026
_diffrn_reflns_theta_min 1.916
_diffrn_standards_number 0
_exptl_absorpt_coefficient_mu 0.146
_exptl_absorpt_correction_T_max 0.746
_exptl_absorpt_correction_T_min 0.6229
_exptl_absorpt_correction_type multi-scan
_exptl_absorpt_process_details
;
        SADABS-2008/1 (Bruker,2008) was used for absorption correction.
        wR2(int) was 0.0508 before and 0.0303 after correction.
        The Ratio of minimum to maximum transmission is 0.8350.
        The \l/2 correction factor is 0.0015.
;
_exptl_crystal_colour 'clear light colourless'
_exptl_crystal_density_diffrn 1.617
_exptl_crystal_description block
_exptl_crystal_F_000 256
_exptl_crystal_size_max 0.4
_exptl_crystal_size_mid 0.3
_exptl_crystal_size_min 0.2
_refine_diff_density_max 0.371
_refine_diff_density_min -0.301
_refine_diff_density_rms 0.071
_refine_ls_extinction_method none
_refine_ls_goodness_of_fit_ref 1.118
_refine_ls_hydrogen_treatment constr
_refine_ls_matrix_type full
_refine_ls_number_parameters 163
_refine_ls_number_reflns 1821
_refine_ls_number_restraints 0
_refine_ls_restrained_S_all 1.118
_refine_ls_R_factor_all 0.0449
_refine_ls_R_factor_gt 0.0392
_refine_ls_shift/su_max 0
_refine_ls_shift/su_mean 0
_refine_ls_structure_factor_coef Fsqd
_refine_ls_weighting_details 'w=1/[\s^2^(Fo^2^)+(0.0797P)^2^+0.1595P] where P=(Fo^2^+2Fc^2^)/3'
_refine_ls_weighting_scheme calc
_refine_ls_wR_factor_gt 0.1149
_refine_ls_wR_factor_ref 0.1299
_reflns_number_gt 1597
_reflns_number_total 1821
_reflns_threshold_expression 'I > 2\s(I)'
_cod_data_source_file c5ce00215j2.cif
_cod_data_source_block 64
_cod_depositor_comments 'Adding full bibliography for 7219787--7219816.cif.'
_cod_database_code 7219797

loop_
_symmetry_equiv_pos_as_xyz
'x, y, z'
'-x, -y, -z'

loop_
_atom_site_label
_atom_site_type_symbol
_atom_site_fract_x
_atom_site_fract_y
_atom_site_fract_z
_atom_site_U_iso_or_equiv
_atom_site_adp_type
_atom_site_occupancy
_atom_site_calc_flag
F1 F -0.07730(15) 0.69955(13) 0.45958(9) 0.0252(3) Uani 1 d
F3 F 0.80563(15) 0.51094(14) 0.76041(9) 0.0264(3) Uani 1 d
F4 F 0.91356(16) 0.26197(16) 0.96893(10) 0.0319(3) Uani 1 d
F2 F -0.18327(16) 0.96230(15) 0.25858(10) 0.0303(3) Uani 1 d
N1 N 0.4248(2) 0.61868(19) 0.66196(13) 0.0204(4) Uani 1 d
C8 C 0.4679(3) 0.4822(2) 0.77132(15) 0.0188(4) Uani 1 d
C13 C 0.6640(3) 0.4338(2) 0.81997(16) 0.0202(4) Uani 1 d
C3 C 0.0514(3) 0.8000(2) 0.41716(16) 0.0199(4) Uani 1 d
C1 C 0.2858(3) 0.6233(2) 0.59026(16) 0.0196(4) Uani 1 d
H1 H 0.2162 0.5327 0.6097 0.024 Uiso 1 calc
C4 C -0.0037(3) 0.9372(2) 0.31343(16) 0.0217(4) Uani 1 d
C9 C 0.3273(3) 0.3994(2) 0.83875(16) 0.0228(4) Uani 1 d
H9 H 0.1912 0.431 0.8092 0.027 Uiso 1 calc
C2 C 0.2325(3) 0.7670(2) 0.47822(15) 0.0192(4) Uani 1 d
C12 C 0.7186(3) 0.3057(2) 0.92790(16) 0.0223(4) Uani 1 d
C10 C 0.3842(3) 0.2723(3) 0.94768(16) 0.0252(4) Uani 1 d
H10 H 0.2866 0.2175 0.992 0.03 Uiso 1 calc
C11 C 0.5819(3) 0.2233(2) 0.99362(16) 0.0247(4) Uani 1 d
H11 H 0.6211 0.1353 1.0684 0.03 Uiso 1 calc
C7 C 0.3576(3) 0.8775(2) 0.43004(16) 0.0219(4) Uani 1 d
H7 H 0.4838 0.8566 0.4691 0.026 Uiso 1 calc
C5 C 0.1174(3) 1.0479(2) 0.26731(16) 0.0247(4) Uani 1 d
H5 H 0.0769 1.1439 0.1965 0.03 Uiso 1 calc
C6 C 0.3007(3) 1.0163(2) 0.32670(16) 0.0244(4) Uani 1 d
H6 H 0.3869 1.0907 0.2959 0.029 Uiso 1 calc

loop_
_atom_site_aniso_label
_atom_site_aniso_U_11
_atom_site_aniso_U_22
_atom_site_aniso_U_33
_atom_site_aniso_U_23
_atom_site_aniso_U_13
_atom_site_aniso_U_12
F1 0.0223(6) 0.0240(5) 0.0351(6) -0.0001(4) -0.0075(4) -0.0155(4)
F3 0.0167(5) 0.0301(6) 0.0357(6) 0.0018(4) -0.0050(4) -0.0143(4)
F4 0.0177(6) 0.0407(7) 0.0363(6) 0.0036(5) -0.0116(4) -0.0102(5)
F2 0.0254(6) 0.0327(6) 0.0335(6) 0.0001(5) -0.0149(5) -0.0094(5)
N1 0.0170(7) 0.0198(7) 0.0257(8) -0.0018(6) -0.0035(6) -0.0078(6)
C8 0.0174(8) 0.0178(8) 0.0234(9) -0.0051(6) -0.0034(6) -0.0069(6)
C13 0.0168(9) 0.0206(8) 0.0269(9) -0.0058(7) 0.0007(7) -0.0103(7)
C3 0.0194(9) 0.0181(8) 0.0260(9) -0.0061(7) -0.0006(7) -0.0097(7)
C1 0.0180(8) 0.0176(8) 0.0262(9) -0.0044(7) -0.0018(7) -0.0089(6)
C4 0.0184(9) 0.0228(9) 0.0248(9) -0.0069(7) -0.0053(7) -0.0051(7)
C9 0.0183(9) 0.0262(9) 0.0261(9) -0.0035(7) -0.0043(7) -0.0097(7)
C2 0.0174(8) 0.0174(8) 0.0244(9) -0.0068(7) -0.0015(6) -0.0061(7)
C12 0.0147(8) 0.0255(9) 0.0273(9) -0.0057(7) -0.0069(7) -0.0048(7)
C10 0.0237(9) 0.0295(9) 0.0257(9) -0.0022(7) 0.0001(7) -0.0144(7)
C11 0.0254(9) 0.0252(9) 0.0227(9) -0.0012(7) -0.0039(7) -0.0080(7)
C7 0.0180(9) 0.0215(8) 0.0283(9) -0.0060(7) -0.0016(7) -0.0082(7)
C5 0.0266(9) 0.0215(9) 0.0227(9) -0.0009(7) -0.0008(7) -0.0055(7)
C6 0.0227(9) 0.0223(9) 0.0292(9) -0.0034(7) 0.0032(7) -0.0105(7)

loop_
_atom_type_symbol
_atom_type_description
_atom_type_scat_dispersion_real
_atom_type_scat_dispersion_imag
_atom_type_scat_source
C C 0.0033 0.0016 'International Tables Vol C Tables 4.2.6.8 and 6.1.1.4'
H H 0 0 'International Tables Vol C Tables 4.2.6.8 and 6.1.1.4'
F F 0.0171 0.0103 'International Tables Vol C Tables 4.2.6.8 and 6.1.1.4'
N N 0.0061 0.0033 'International Tables Vol C Tables 4.2.6.8 and 6.1.1.4'

loop_
_geom_angle_atom_site_label_1
_geom_angle_atom_site_label_2
_geom_angle_atom_site_label_3
_geom_angle
C1 N1 C8 119.17(15)
C13 C8 N1 116.82(15)
C13 C8 C9 117.34(15)
C9 C8 N1 125.74(15)
F3 C13 C8 120.24(15)
F3 C13 C12 118.65(14)
C12 C13 C8 121.10(16)
F1 C3 C4 118.29(15)
F1 C3 C2 120.59(14)
C4 C3 C2 121.11(16)
N1 C1 H1 119.7
N1 C1 C2 120.55(16)
C2 C1 H1 119.7
F2 C4 C3 117.97(15)
F2 C4 C5 120.74(15)
C3 C4 C5 121.29(16)
C8 C9 H9 119.6
C10 C9 C8 120.74(16)
C10 C9 H9 119.6
C3 C2 C1 120.26(15)
C3 C2 C7 117.62(15)
C7 C2 C1 122.11(15)
F4 C12 C13 118.14(15)
F4 C12 C11 120.18(15)
C11 C12 C13 121.68(16)
C9 C10 H10 119.5
C9 C10 C11 121.08(16)
C11 C10 H10 119.5
C12 C11 C10 118.03(16)
C12 C11 H11 121
C10 C11 H11 121
C2 C7 H7 119.5
C6 C7 C2 121.07(16)
C6 C7 H7 119.5
C4 C5 H5 120.7
C4 C5 C6 118.55(15)
C6 C5 H5 120.7
C7 C6 C5 120.35(16)
C7 C6 H6 119.8
C5 C6 H6 119.8

loop_
_geom_bond_atom_site_label_1
_geom_bond_atom_site_label_2
_geom_bond_distance
F1 C3 1.3514(19)
F3 C13 1.3501(19)
F4 C12 1.3570(19)
F2 C4 1.3566(19)
N1 C8 1.411(2)
N1 C1 1.275(2)
C8 C13 1.393(2)
C8 C9 1.400(2)
C13 C12 1.374(3)
C3 C4 1.375(2)
C3 C2 1.387(2)
C1 H1 0.95
C1 C2 1.464(2)
C4 C5 1.376(3)
C9 H9 0.95
C9 C10 1.380(2)
C2 C7 1.400(2)
C12 C11 1.370(3)
C10 H10 0.95
C10 C11 1.390(3)
C11 H11 0.95
C7 H7 0.95
C7 C6 1.380(2)
C5 H5 0.95
C5 C6 1.393(3)
C6 H6 0.95
